data_4033994
loop_
_publ_author_name
'Niu, Guang-Hao'
'Liu, Pin-Heng'
'Hung, Wei-Chun'
'Tseng, Ping-Yao'
'Chuang, Gary Jing'

_publ_section_title
;
 Formal Synthesis of (+-)-Pentalenolactone A Methyl Ester.
;
_journal_issue 16
_journal_name_full 'The Journal of organic chemistry'
_journal_page_first 10172
_journal_page_last 10182
_journal_paper_doi 10.1021/acs.joc.9b01349
_journal_volume 84
_journal_year 2019
_chemical_formula_sum 'C14 H17 O2'
_chemical_formula_weight 217.27
_space_group_crystal_system monoclinic
_space_group_IT_number 14
_space_group_name_Hall '-P 2yn'
_space_group_name_H-M_alt 'P 1 21/n 1'
_atom_sites_solution_hydrogens mixed
_audit_creation_method SHELXL-2014/7
_cell_angle_alpha 90
_cell_angle_beta 105.433(2)
_cell_angle_gamma 90
_cell_formula_units_Z 4
_cell_length_a 7.6989(2)
_cell_length_b 14.1778(3)
_cell_length_c 12.0083(3)
_cell_measurement_reflns_used 4093
_cell_measurement_temperature 100(2)
_cell_measurement_theta_max 28.2761
_cell_measurement_theta_min 2.8389
_cell_volume 1263.48(5)
_computing_cell_refinement 'SAINT V8.35A (Bruker AXS Inc., 2015)'
_computing_data_reduction 'SAINT V8.35A (Bruker AXS Inc., 2015)'
_computing_structure_refinement 'SHELXL-2014/7 (Sheldrick, 2014)'
_computing_structure_solution 'XT, VERSION 2014/4'
_diffrn_ambient_temperature 100(2)
_diffrn_detector_area_resol_mean 8.3333
_diffrn_measured_fraction_theta_full 1.000
_diffrn_measured_fraction_theta_max 0.987
_diffrn_measurement_device_type 'Bruker APEX-II CCD'
_diffrn_measurement_method '\f and \w scans'
_diffrn_radiation_type MoK\a
_diffrn_radiation_wavelength 0.71073
_diffrn_reflns_av_R_equivalents 0.0577
_diffrn_reflns_av_unetI/netI 0.0625
_diffrn_reflns_Laue_measured_fraction_full 1.000
_diffrn_reflns_Laue_measured_fraction_max 0.987
_diffrn_reflns_limit_h_max 10
_diffrn_reflns_limit_h_min -10
_diffrn_reflns_limit_k_max 18
_diffrn_reflns_limit_k_min -18
_diffrn_reflns_limit_l_max 12
_diffrn_reflns_limit_l_min -15
_diffrn_reflns_number 11168
_diffrn_reflns_point_group_measured_fraction_full 1.000
_diffrn_reflns_point_group_measured_fraction_max 0.987
_diffrn_reflns_theta_full 25.242
_diffrn_reflns_theta_max 28.282
_diffrn_reflns_theta_min 2.271
_exptl_absorpt_coefficient_mu 0.075
_exptl_absorpt_correction_T_max 0.7457
_exptl_absorpt_correction_T_min 0.6954
_exptl_absorpt_correction_type multi-scan
_exptl_crystal_colour colorless
_exptl_crystal_density_diffrn 1.142
_exptl_crystal_density_meas ?
_exptl_crystal_density_method 'not measured'
_exptl_crystal_description lump
_exptl_crystal_F_000 468
_exptl_crystal_size_max 0.2
_exptl_crystal_size_mid 0.2
_exptl_crystal_size_min 0.1
_refine_diff_density_max 0.325
_refine_diff_density_min -0.294
_refine_diff_density_rms 0.066
_refine_ls_extinction_method none
_refine_ls_goodness_of_fit_ref 1.126
_refine_ls_hydrogen_treatment constr
_refine_ls_matrix_type full
_refine_ls_number_parameters 166
_refine_ls_number_reflns 3092
_refine_ls_number_restraints 6
_refine_ls_restrained_S_all 1.127
_refine_ls_R_factor_all 0.1600
_refine_ls_R_factor_gt 0.1031
_refine_ls_shift/su_max 0.053
_refine_ls_shift/su_mean 0.004
_refine_ls_structure_factor_coef Fsqd
_refine_ls_weighting_details 'w=1/[\s^2^(Fo^2^)+(0.0362P)^2^+3.2656P] where P=(Fo^2^+2Fc^2^)/3'
_refine_ls_weighting_scheme calc
_refine_ls_wR_factor_gt 0.2106
_refine_ls_wR_factor_ref 0.2306
_reflns_Friedel_coverage 0.000
_reflns_number_gt 1957
_reflns_number_total 3092
_reflns_threshold_expression 'I > 2\s(I)'
_cod_data_source_file jo9b01349_si_004.cif
_cod_data_source_block ghn424_0m_a
_cod_depositor_comments
;
The following automatic conversions were performed:

data item '_exptl_absorpt_correction_type' value 'Multi-Scan' was
changed to 'multi-scan' in accordance with the
/home/data/users/saulius/crontab/automatic-downloads/current/ACS/lib/dictionaries/cif_core.dic
dictionary named 'cif_core.dic' version 2.4.2 last updated on
2011-04-26.

data item '_exptl_crystal_density_meas' value 'not measured' was
changed to '?' -- the value is perceived as not measured.

Automatic conversion script
Id: cif_fix_values 6909 2019-04-08 15:41:33Z antanas 
;
_cod_original_sg_symbol_H-M 'P 21/n'
_cod_database_code 4033994
_shelx_shelxl_version_number 2014/7
_shelx_space_group_comment
;
The symmetry employed for this shelxl refinement is uniquely defined
by the following loop, which should always be used as a source of
symmetry information in preference to the above space-group names.
They are only intended as comments.
;

loop_
_space_group_symop_operation_xyz
'x, y, z'
'-x+1/2, y+1/2, -z+1/2'
'-x, -y, -z'
'x-1/2, -y-1/2, z-1/2'

loop_
_atom_site_label
_atom_site_type_symbol
_atom_site_fract_x
_atom_site_fract_y
_atom_site_fract_z
_atom_site_U_iso_or_equiv
_atom_site_adp_type
_atom_site_occupancy
_atom_site_site_symmetry_order
_atom_site_calc_flag
_atom_site_refinement_flags_posn
_atom_site_refinement_flags_adp
_atom_site_refinement_flags_occupancy
_atom_site_disorder_assembly
_atom_site_disorder_group
O1 O 1.0470(3) 0.4764(2) 0.1398(2) 0.0399(7) Uani 1 1 d . . . . .
O2 O 0.7769(3) 0.4841(2) 0.0120(2) 0.0402(7) Uani 1 1 d . . . . .
H2 H 0.8473 0.5049 -0.0477 0.049 Uiso 1 1 d . . . . .
C1 C 0.8805(4) 0.4748(3) 0.1173(3) 0.0333(8) Uani 1 1 d . . . . .
C2 C 0.7877(4) 0.4657(2) 0.2089(3) 0.0269(7) Uani 1 1 d . . . . .
C3 C 0.6097(4) 0.4688(3) 0.1931(3) 0.0297(8) Uani 1 1 d . . . . .
H3 H 0.5255 0.4729 0.1193 0.036 Uiso 1 1 calc R U . . .
C4 C 0.8887(5) 0.4574(3) 0.3339(3) 0.0356(9) Uani 1 1 d . . . . .
H4A H 0.9552 0.5162 0.3622 0.043 Uiso 1 1 calc R U . . .
H4B H 0.9749 0.4041 0.3465 0.043 Uiso 1 1 calc R U . . .
C5 C 0.7375(5) 0.4395(3) 0.3948(3) 0.0351(9) Uani 1 1 d . . . . .
H5 H 0.7558 0.4792 0.4658 0.042 Uiso 1 1 calc R U . . .
C6 C 0.5570(4) 0.4649(3) 0.3051(3) 0.0290(8) Uani 1 1 d . . . . .
C7 C 0.4720(5) 0.5597(3) 0.3280(4) 0.0496(12) Uani 1 1 d . . . . .
H7A H 0.3536 0.5682 0.2558 0.055 Uiso 1 1 d . . . . .
H7B H 0.4373 0.5463 0.4130 0.074 Uiso 1 1 d . . . . .
C9 C 0.4290(5) 0.3809(3) 0.3065(3) 0.0371(9) Uani 1 1 d . . . . .
H9A H 0.3352 0.3987 0.3452 0.044 Uiso 1 1 calc R U . . .
H9B H 0.3697 0.3596 0.2270 0.044 Uiso 1 1 calc R U . . .
C10 C 0.7126(5) 0.3368(3) 0.4217(3) 0.0416(10) Uani 1 1 d . . . . .
C11 C 0.5478(6) 0.3059(3) 0.3723(4) 0.0446(10) Uani 1 1 d . . . . .
C12 C 0.8654(7) 0.2827(4) 0.5004(4) 0.0691(16) Uani 1 1 d . . . . .
H12A H 0.9690 0.2822 0.4675 0.104 Uiso 1 1 calc R U . . .
H12B H 0.8269 0.2178 0.5085 0.104 Uiso 1 1 calc R U . . .
H12C H 0.8997 0.3130 0.5765 0.104 Uiso 1 1 calc R U . . .
C13 C 0.4728(8) 0.2092(4) 0.3798(6) 0.0773(18) Uani 1 1 d . . . . .
H13A H 0.3606 0.2142 0.4032 0.116 Uiso 1 1 calc R U . . .
H13B H 0.5604 0.1717 0.4368 0.116 Uiso 1 1 calc R U . . .
H13C H 0.4485 0.1784 0.3041 0.116 Uiso 1 1 calc R U . . .
C8 C 0.5845(14) 0.6496(9) 0.3050(17) 0.050(3) Uani 0.58(2) 1 d . U P A 1
C14 C 0.5726(19) 0.7114(8) 0.2895(17) 0.086(6) Uani 0.58(2) 1 d . . P A 1
H14A H 0.4600 0.7416 0.2822 0.103 Uiso 0.58(2) 1 calc R U P A 1
H14B H 0.6726 0.7468 0.2802 0.103 Uiso 0.58(2) 1 calc R U P A 1
C14" C 0.647(2) 0.7101(13) 0.3768(16) 0.074(5) Uani 0.42(2) 1 d . . P A 2
H14C H 0.5561 0.7571 0.3658 0.089 Uiso 0.42(2) 1 calc R U P A 2
H14D H 0.7707 0.7278 0.4010 0.089 Uiso 0.42(2) 1 calc R U P A 2
C8" C 0.609(2) 0.6339(9) 0.3612(14) 0.034(3) Uani 0.42(2) 1 d . . P A 2

loop_
_atom_site_aniso_label
_atom_site_aniso_U_11
_atom_site_aniso_U_22
_atom_site_aniso_U_33
_atom_site_aniso_U_23
_atom_site_aniso_U_13
_atom_site_aniso_U_12
O1 0.0209(11) 0.0591(18) 0.0391(15) 0.0150(14) 0.0069(11) -0.0007(12)
O2 0.0242(12) 0.0617(19) 0.0320(14) 0.0119(13) 0.0029(10) 0.0008(12)
C1 0.0243(16) 0.037(2) 0.036(2) 0.0093(17) 0.0041(15) 0.0016(15)
C2 0.0238(15) 0.0225(17) 0.0332(19) 0.0007(15) 0.0059(14) 0.0008(14)
C3 0.0249(16) 0.0289(19) 0.0339(19) 0.0043(16) 0.0055(14) 0.0038(14)
C4 0.0259(16) 0.044(2) 0.035(2) 0.0012(18) 0.0051(15) -0.0022(16)
C5 0.0279(17) 0.047(2) 0.0297(19) -0.0057(17) 0.0061(15) -0.0015(16)
C6 0.0228(15) 0.032(2) 0.0322(18) -0.0008(16) 0.0073(14) 0.0034(14)
C7 0.035(2) 0.034(2) 0.081(3) -0.010(2) 0.018(2) 0.0025(18)
C9 0.0344(19) 0.045(2) 0.035(2) -0.0027(18) 0.0137(16) -0.0042(17)
C10 0.039(2) 0.052(3) 0.034(2) 0.0117(19) 0.0108(17) 0.0051(19)
C11 0.047(2) 0.044(2) 0.047(2) 0.009(2) 0.0186(19) -0.0004(19)
C12 0.058(3) 0.092(4) 0.054(3) 0.035(3) 0.010(2) 0.013(3)
C13 0.073(3) 0.063(4) 0.096(4) 0.036(3) 0.022(3) -0.012(3)
C8 0.048(4) 0.026(5) 0.075(8) -0.004(5) 0.017(5) 0.009(4)
C14 0.092(9) 0.025(6) 0.145(17) 0.021(7) 0.039(10) 0.003(5)
C14" 0.064(9) 0.089(13) 0.060(11) -0.025(8) 0.002(8) -0.010(8)
C8" 0.065(7) 0.017(6) 0.025(6) -0.006(5) 0.020(6) -0.003(5)

loop_
_atom_type_symbol
_atom_type_description
_atom_type_scat_dispersion_real
_atom_type_scat_dispersion_imag
_atom_type_scat_source
C C 0.0033 0.0016 'International Tables Vol C Tables 4.2.6.8 and 6.1.1.4'
H H 0.0000 0.0000 'International Tables Vol C Tables 4.2.6.8 and 6.1.1.4'
O O 0.0106 0.0060 'International Tables Vol C Tables 4.2.6.8 and 6.1.1.4'

loop_
_geom_angle_atom_site_label_1
_geom_angle_atom_site_label_2
_geom_angle_atom_site_label_3
_geom_angle
C1 O2 H2 113.3
O1 C1 O2 122.6(3)
O1 C1 C2 121.3(3)
O2 C1 C2 116.1(3)
C3 C2 C1 125.2(3)
C3 C2 C4 112.6(3)
C1 C2 C4 122.0(3)
C2 C3 C6 112.5(3)
C2 C3 H3 123.8
C6 C3 H3 123.8
C2 C4 C5 103.3(3)
C2 C4 H4A 111.1
C5 C4 H4A 111.1
C2 C4 H4B 111.1
C5 C4 H4B 111.1
H4A C4 H4B 109.1
C10 C5 C4 114.3(3)
C10 C5 C6 103.3(3)
C4 C5 C6 106.3(3)
C10 C5 H5 110.9
C4 C5 H5 110.9
C6 C5 H5 110.9
C3 C6 C9 111.2(3)
C3 C6 C7 110.7(3)
C9 C6 C7 111.4(3)
C3 C6 C5 102.9(3)
C9 C6 C5 105.6(3)
C7 C6 C5 114.7(3)
C8" C7 C6 111.3(6)
C6 C7 C8 112.6(5)
C8" C7 H7A 121.8
C6 C7 H7A 105.0
C8 C7 H7A 98.7
C8" C7 H7B 101.5
C6 C7 H7B 103.1
C8 C7 H7B 123.6
H7A C7 H7B 112.8
C11 C9 C6 104.7(3)
C11 C9 H9A 110.8
C6 C9 H9A 110.8
C11 C9 H9B 110.8
C6 C9 H9B 110.8
H9A C9 H9B 108.9
C11 C10 C12 127.4(4)
C11 C10 C5 112.5(4)
C12 C10 C5 120.0(4)
C10 C11 C9 112.5(4)
C10 C11 C13 127.9(4)
C9 C11 C13 119.6(4)
C10 C12 H12A 109.5
C10 C12 H12B 109.5
H12A C12 H12B 109.5
C10 C12 H12C 109.5
H12A C12 H12C 109.5
H12B C12 H12C 109.5
C11 C13 H13A 109.5
C11 C13 H13B 109.5
H13A C13 H13B 109.5
C11 C13 H13C 109.5
H13A C13 H13C 109.5
H13B C13 H13C 109.5
C14 C8 C7 141.5(13)
C8 C14 H14A 120.0
C8 C14 H14B 120.0
H14A C14 H14B 120.0
C8" C14" H14C 120.0
C8" C14" H14D 120.0
H14C C14" H14D 120.0
C14" C8" C7 150.8(16)

loop_
_geom_bond_atom_site_label_1
_geom_bond_atom_site_label_2
_geom_bond_distance
O1 C1 1.238(4)
O2 C1 1.309(4)
O2 H2 1.0500
C1 C2 1.468(5)
C2 C3 1.333(4)
C2 C4 1.500(5)
C3 C6 1.506(5)
C3 H3 0.9500
C4 C5 1.551(5)
C4 H4A 0.9900
C4 H4B 0.9900
C5 C10 1.515(6)
C5 C6 1.557(5)
C5 H5 1.0000
C6 C9 1.548(5)
C6 C7 1.551(5)
C7 C8" 1.469(14)
C7 C8 1.606(15)
C7 H7A 1.0849
C7 H7B 1.1367
C9 C11 1.486(6)
C9 H9A 0.9900
C9 H9B 0.9900
C10 C11 1.324(6)
C10 C12 1.508(6)
C11 C13 1.500(6)
C12 H12A 0.9800
C12 H12B 0.9800
C12 H12C 0.9800
C13 H13A 0.9800
C13 H13B 0.9800
C13 H13C 0.9800
C8 C14 0.896(13)
C14 H14A 0.9500
C14 H14B 0.9500
C14" C8" 1.12(2)
C14" H14C 0.9500
C14" H14D 0.9500
